data_1545348
loop_
_publ_author_name
'S\/orensen, Mikkel A.'
'Weihe, H\/ogni'
'Vinum, Morten G.'
'Mortensen, Jesper S.'
'Doerrer, Linda H.'
'Bendix, Jesper'

_publ_section_title
;
 Imposing high-symmetry and tuneable geometry on lanthanide centres with
 chelating Pt and Pd metalloligands
;
_journal_issue 5
_journal_name_full 'Chem. Sci.'
_journal_page_first 3566
_journal_paper_doi 10.1039/C7SC00135E
_journal_volume 8
_journal_year 2017
_chemical_formula_moiety 'C16 H24 O8 Pt2 S8 Yb, C8 H20 N'
_chemical_formula_sum 'C24 H44 N O8 Pt2 S8 Yb'
_chemical_formula_weight 1294.34
_space_group_crystal_system tetragonal
_space_group_IT_number 124
_space_group_name_Hall '-P 4 2c'
_space_group_name_H-M_alt 'P 4/m c c'
_symmetry_Int_Tables_number 124
_symmetry_space_group_name_Hall '-P 4 2c'
_symmetry_space_group_name_H-M 'P 4/m c c'
_atom_sites_solution_primary iterative
_audit_creation_date 2015-05-10
_audit_creation_method
;
Olex2 1.2
(compiled 2015.01.26 svn.r3150 for OlexSys, GUI svn.r4998)
;
_audit_update_record
;
2017-01-09 deposited with the CCDC.
2017-02-28 downloaded from the CCDC.
;
_cell_angle_alpha 90
_cell_angle_beta 90
_cell_angle_gamma 90
_cell_formula_units_Z 2
_cell_length_a 8.5693(4)
_cell_length_b 8.5693(4)
_cell_length_c 25.5201(14)
_cell_measurement_reflns_used 9943
_cell_measurement_temperature 122
_cell_measurement_theta_max 28.23
_cell_measurement_theta_min 2.38
_cell_volume 1874.02(16)
_computing_molecular_graphics 'Olex2 (Dolomanov et al., 2009)'
_computing_publication_material 'Olex2 (Dolomanov et al., 2009)'
_computing_structure_refinement 'olex2.refine (Bourhis et al., 2015)'
_computing_structure_solution 'olex2.solve (Bourhis et al., 2015)'
_diffrn_ambient_temperature 122
_diffrn_measured_fraction_theta_full 0.9990
_diffrn_measured_fraction_theta_max 0.9992
_diffrn_measurement_device_type 'Bruker APEX-II CCD'
_diffrn_measurement_method '\f and \w scans'
_diffrn_radiation_type 'Mo K\a'
_diffrn_radiation_wavelength 0.71073
_diffrn_reflns_av_R_equivalents 0.0392
_diffrn_reflns_av_unetI/netI 0.0121
_diffrn_reflns_limit_h_max 11
_diffrn_reflns_limit_h_min -11
_diffrn_reflns_limit_k_max 11
_diffrn_reflns_limit_k_min -11
_diffrn_reflns_limit_l_max 34
_diffrn_reflns_limit_l_min -33
_diffrn_reflns_number 30283
_diffrn_reflns_theta_full 26.0000
_diffrn_reflns_theta_max 28.28
_diffrn_reflns_theta_min 2.38
_diffrn_standards_number 0
_exptl_absorpt_coefficient_mu 10.408
_exptl_absorpt_correction_T_max 0.7457
_exptl_absorpt_correction_T_min 0.6148
_exptl_absorpt_correction_type multi-scan
_exptl_absorpt_process_details
;
SADABS-2012/1 (Bruker,2012) was used for absorption correction.
wR2(int) was 0.0872 before and 0.0582 after correction.
The Ratio of minimum to maximum transmission is 0.8245.
The \l/2 correction factor is 0.0000.
;
_exptl_crystal_colour 'clear light yellow'
_exptl_crystal_colour_lustre clear
_exptl_crystal_colour_modifier light
_exptl_crystal_colour_primary yellow
_exptl_crystal_density_diffrn 2.2937
_exptl_crystal_description plate
_exptl_crystal_F_000 1226
_exptl_crystal_size_max 0.09
_exptl_crystal_size_mid 0.09
_exptl_crystal_size_min 0.025
_refine_diff_density_max 2.5121
_refine_diff_density_min -1.2313
_refine_diff_density_rms 0.1630
_refine_ls_d_res_high 0.7501
_refine_ls_d_res_low 8.5693
_refine_ls_goodness_of_fit_ref 1.0647
_refine_ls_hydrogen_treatment mixed
_refine_ls_matrix_type full
_refine_ls_number_constraints 4
_refine_ls_number_parameters 91
_refine_ls_number_reflns 1211
_refine_ls_number_restraints 3
_refine_ls_restrained_S_all 1.0633
_refine_ls_R_factor_all 0.0217
_refine_ls_R_factor_gt 0.0145
_refine_ls_shift/su_max 0.0000
_refine_ls_shift/su_mean 0.0000
_refine_ls_structure_factor_coef Fsqd
_refine_ls_weighting_details 'w=1/[\s^2^(Fo^2^)+(0.0106P)^2^+4.7462P] where P=(Fo^2^+2Fc^2^)/3'
_refine_ls_weighting_scheme calc
_refine_ls_wR_factor_gt 0.0296
_refine_ls_wR_factor_ref 0.0330
_reflns_Friedel_coverage 0.0
_reflns_limit_h_max 11
_reflns_limit_h_min 0
_reflns_limit_k_max 8
_reflns_limit_k_min 0
_reflns_limit_l_max 34
_reflns_limit_l_min 0
_reflns_number_gt 994
_reflns_number_total 1211
_reflns_threshold_expression I>=2u(I)
_cod_data_source_file c7sc00135e2.cif
_cod_data_source_block 1Yb
_cod_depositor_comments 'Adding full bibliography for 1545338--1545364.cif.'
_cod_database_code 1545348
_olex2_refinement_description
;
1. Fixed Uiso
 At 1.5 times of:
  All C(H,H,H) groups
2. Restrained distances
 C4-H4a
 0.96 with sigma of 0.02
 C4-H4b
 0.96 with sigma of 0.02
 C4-H4c
 0.96 with sigma of 0.02
3. Others
 Fixed Sof: S1(0.5) C3(0.5) O1(0.5) O1a(0.5) S1a(0.5) H4a(0.425) H4b(0.45)
 H4c(0.625)
4.a Idealised Me refined as rotating group:
 C2(H2a,H2b,H2c)
;
_olex2_date_sample_data_collection 22.04.14
_olex2_submission_special_instructions 'No special instructions were received'

loop_
_space_group_symop_id
_space_group_symop_operation_xyz
1 x,y,z
2 -y,x,z
3 y,-x,z
4 x,-y,-z+1/2
5 -x,y,-z+1/2
6 -x,-y,z
7 y,x,-z+1/2
8 -y,-x,-z+1/2
9 -x,-y,-z
10 y,-x,-z
11 -y,x,-z
12 -x,y,z-1/2
13 x,-y,z-1/2
14 x,y,-z
15 -y,-x,z-1/2
16 y,x,z-1/2

loop_
_atom_site_label
_atom_site_type_symbol
_atom_site_fract_x
_atom_site_fract_y
_atom_site_fract_z
_atom_site_U_iso_or_equiv
_atom_site_adp_type
_atom_site_occupancy
_atom_site_site_symmetry_order
_atom_site_refinement_flags_posn
_atom_site_refinement_flags_adp
_atom_site_refinement_flags_occupancy
_atom_site_disorder_group
Yb1 Yb 0.5 0.5 0.25 0.01049(7) Uani 1.000000 8 S T P .
Pt1 Pt 0.5 0.5 0.395685(7) 0.01257(6) Uani 1.000000 4 S T P .
S1 S 0.7586(5) 0.4212(3) 0.39827(18) 0.0177(6) Uani 0.500000 1 . . . 1
N1 N 1.0 0.0 0.5 0.0093(10) Uani 1.000000 8 S T P .
C1 C 0.7960(3) 0.3733(3) 0.33244(11) 0.0185(5) Uani 1.000000 1 . . . .
C4 C 0.7107(5) 0.0706(6) 0.5 0.0369(12) Uani 1.000000 2 DS T P .
C2 C 0.9520(3) 0.2972(4) 0.32220(12) 0.0245(6) Uani 1.000000 1 . . . .
H2a H 1.0128(10) 0.3623(13) 0.2981(7) 0.0368(9) Uiso 1.000000 1 GR . . .
H2b H 1.0089(11) 0.286(2) 0.35531(17) 0.0368(9) Uiso 1.000000 1 GR . . .
H2c H 0.9357(3) 0.1941(11) 0.3066(8) 0.0368(9) Uiso 1.000000 1 GR . . .
C3 C 0.8617(6) 0.0331(6) 0.46425(19) 0.0151(10) Uani 0.500000 1 . . . .
O1 O 0.7005(5) 0.3749(5) 0.29776(19) 0.0161(9) Uani 0.500000 1 . . . 1
O1a O 0.7293(5) 0.4448(5) 0.29300(19) 0.0169(9) Uani 0.500000 1 . . . 2
S1a S 0.7373(5) 0.3760(3) 0.39345(17) 0.0175(6) Uani 0.500000 1 . . . 2
H4a H 0.670(8) -0.032(4) 0.5 0.06(2) Uiso 0.850000 2 DS T P .
H4b H 0.723(8) 0.180(2) 0.5 0.058(19) Uiso 0.900000 2 DS T P .
H3 H 0.865(4) -0.084(4) 0.4434(13) 0.038(10) Uiso 1.000000 1 . . . .
H4c H 0.643(6) 0.076(7) 0.5298(16) 0.06(2) Uiso 0.625000 1 D . . .

loop_
_atom_site_aniso_label
_atom_site_aniso_U_11
_atom_site_aniso_U_22
_atom_site_aniso_U_33
_atom_site_aniso_U_12
_atom_site_aniso_U_13
_atom_site_aniso_U_23
Yb1 0.00830(8) 0.00830(8) 0.01488(13) -0.000000 -0.000000 0.000000
Pt1 0.01180(6) 0.01180(6) 0.01411(9) -0.000000 -0.000000 0.000000
S1 0.0126(11) 0.0250(16) 0.0154(10) 0.0003(11) -0.0043(8) 0.0008(12)
N1 0.0093(14) 0.0093(14) 0.009(2) -0.000000 -0.000000 0.000000
C1 0.0152(12) 0.0164(13) 0.0237(14) 0.0011(10) -0.0028(11) -0.0034(11)
C4 0.0087(19) 0.030(3) 0.072(4) 0.0037(18) -0.000000 0.000000
C2 0.0158(12) 0.0236(14) 0.0342(16) 0.0040(11) 0.0005(11) -0.0021(12)
C3 0.014(2) 0.017(3) 0.014(2) 0.0024(18) -0.0047(18) 0.0027(18)
O1 0.0135(19) 0.018(2) 0.017(2) 0.0029(17) -0.0029(16) 0.002(2)
O1a 0.015(2) 0.020(2) 0.016(2) -0.0000(18) -0.0043(17) 0.003(2)
S1a 0.0138(13) 0.0233(15) 0.0153(11) 0.0039(11) -0.0020(9) 0.0049(12)

loop_
_atom_type_symbol
_atom_type_scat_dispersion_real
_atom_type_scat_dispersion_imag
_atom_type_scat_Cromer_Mann_a1
_atom_type_scat_Cromer_Mann_a2
_atom_type_scat_Cromer_Mann_a3
_atom_type_scat_Cromer_Mann_a4
_atom_type_scat_Cromer_Mann_b1
_atom_type_scat_Cromer_Mann_b2
_atom_type_scat_Cromer_Mann_b3
_atom_type_scat_Cromer_Mann_b4
_atom_type_scat_Cromer_Mann_c
_atom_type_scat_source
_atom_type_scat_dispersion_source
C 0.00347 0.00161 2.31000 1.02000 1.58860 0.86500 20.84390 10.20750 0.56870 51.65120 0.215599998832 'International Tables Volume C Table 6.1.1.4 (pp. 500-502)' 'Henke, Gullikson and Davis, At. Data and Nucl. Data Tables, 1993, 54, 2'
Pt -1.63788 8.57892 27.00590 17.76390 15.71310 5.78370 1.51293 8.81174 0.42459 38.61030 11.6883001328 'International Tables Volume C Table 6.1.1.4 (pp. 500-502)' 'Henke, Gullikson and Davis, At. Data and Nucl. Data Tables, 1993, 54, 2'
H 0.00000 0.00000 0.49300 0.32291 0.14019 0.04081 10.51090 26.12570 3.14236 57.79970 0.0030380000826 'International Tables Volume C Table 6.1.1.4 (pp. 500-502)' 'Henke, Gullikson and Davis, At. Data and Nucl. Data Tables, 1993, 54, 2'
Yb -0.21013 5.79943 28.66410 15.43450 15.30870 2.98963 1.98890 0.25712 10.66470 100.41700 7.56672000885 'International Tables Volume C Table 6.1.1.4 (pp. 500-502)' 'Henke, Gullikson and Davis, At. Data and Nucl. Data Tables, 1993, 54, 2'
O 0.01158 0.00611 3.04850 2.28680 1.54630 0.86700 13.27710 5.70110 0.32390 32.90890 0.250800013542 'International Tables Volume C Table 6.1.1.4 (pp. 500-502)' 'Henke, Gullikson and Davis, At. Data and Nucl. Data Tables, 1993, 54, 2'
N 0.00653 0.00323 12.21260 3.13220 2.01250 1.16630 0.00570 9.89330 28.99750 0.58260 -11.5290002823 'International Tables Volume C Table 6.1.1.4 (pp. 500-502)' 'Henke, Gullikson and Davis, At. Data and Nucl. Data Tables, 1993, 54, 2'
S 0.12424 0.12443 6.90530 5.20340 1.43790 1.58630 1.46790 22.21510 0.25360 56.17200 0.866900026798 'International Tables Volume C Table 6.1.1.4 (pp. 500-502)' 'Henke, Gullikson and Davis, At. Data and Nucl. Data Tables, 1993, 54, 2'

loop_
_geom_angle_atom_site_label_1
_geom_angle_atom_site_label_2
_geom_angle_atom_site_label_3
_geom_angle
_geom_angle_site_symmetry_1
_geom_angle_site_symmetry_3
O1 Yb1 O1 126.1(2) . 5_655
O1 Yb1 O1 157.7(2) 7 .
O1 Yb1 O1 86.7(2) 8_665 3_565
O1 Yb1 O1 157.7(2) 2_655 5_655
O1 Yb1 O1 66.8(2) 7 6_665
O1 Yb1 O1 74.58(11) 2_655 .
O1 Yb1 O1 126.1(2) 6_665 4_565
O1 Yb1 O1 66.8(2) 3_565 5_655
O1 Yb1 O1 126.1(2) 7 3_565
O1 Yb1 O1 74.58(11) 3_565 .
O1 Yb1 O1 66.8(2) 8_665 .
O1 Yb1 O1 117.9(2) 3_565 2_655
O1 Yb1 O1 157.7(2) 8_665 6_665
O1 Yb1 O1 117.9(2) 4_565 5_655
O1 Yb1 O1 74.58(11) 7 5_655
O1 Yb1 O1 86.7(2) 4_565 .
O1 Yb1 O1 86.7(2) 7 2_655
O1 Yb1 O1 66.8(2) 4_565 2_655
O1 Yb1 O1 74.58(11) 7 4_565
O1 Yb1 O1 157.7(2) 4_565 3_565
O1 Yb1 O1 74.58(11) 8_665 5_655
O1 Yb1 O1 86.7(2) 6_665 5_655
O1 Yb1 O1 126.1(2) 8_665 2_655
O1 Yb1 O1 117.9(2) 6_665 .
O1 Yb1 O1 74.58(11) 8_665 4_565
O1 Yb1 O1 74.58(11) 6_665 2_655
O1 Yb1 O1 74.58(11) 6_665 3_565
O1 Yb1 O1 117.9(2) 8_665 7
O1a Yb1 O1a 156.3(2) . 5_655
O1a Yb1 O1a 62.6(2) 7 2_655
O1a Yb1 O1a 76.84(10) 8_665 4_565
O1a Yb1 O1a 125.4(2) 2_655 5_655
O1a Yb1 O1a 76.84(10) 8_665 5_655
O1a Yb1 O1a 76.84(10) 2_655 .
O1a Yb1 O1a 76.84(10) 7 5_655
O1a Yb1 O1a 82.9(2) 3_565 5_655
O1a Yb1 O1a 76.84(10) 7 4_565
O1a Yb1 O1a 76.84(10) 3_565 .
O1a Yb1 O1a 156.3(2) 8_665 2_655
O1a Yb1 O1a 123.0(2) 4_565 5_655
O1a Yb1 O1a 123.0(2) 8_665 7
O1a Yb1 O1a 62.6(2) 4_565 .
O1a Yb1 O1a 125.4(2) 7 .
O1a Yb1 O1a 82.9(2) 4_565 2_655
O1a Yb1 O1a 156.3(2) 7 3_565
O1a Yb1 O1a 125.4(2) 4_565 3_565
O1a Yb1 O1a 82.9(2) 7 6_665
O1a Yb1 O1a 62.6(2) 6_665 5_655
O1a Yb1 O1a 82.9(2) 8_665 .
O1a Yb1 O1a 123.0(2) 6_665 .
O1a Yb1 O1a 62.6(2) 8_665 3_565
O1a Yb1 O1a 76.84(10) 6_665 2_655
O1a Yb1 O1a 125.4(2) 8_665 6_665
O1a Yb1 O1a 76.84(10) 6_665 3_565
O1a Yb1 O1a 156.3(2) 6_665 4_565
O1a Yb1 O1a 123.0(2) 3_565 2_655
S1 Pt1 S1 176.7(2) . 6_665
S1 Pt1 S1 90.0 2_655 .
S1 Pt1 S1 90.0 2_655 6_665
S1 Pt1 S1 90.0 3_565 6_665
S1 Pt1 S1 90.0 3_565 .
S1 Pt1 S1 176.7(2) 2_655 3_565
S1a Pt1 S1a 177.2(2) . 6_665
S1a Pt1 S1a 90.0 2_655 .
S1a Pt1 S1a 90.0 2_655 6_665
S1a Pt1 S1a 90.0 3_565 6_665
S1a Pt1 S1a 90.0 3_565 .
S1a Pt1 S1a 177.2(2) 2_655 3_565
C1 S1 Pt1 102.4(2) . 6_665
C3 N1 C3 111.1(2) 11_646 .
C3 N1 C3 180.0 10_666 2_645
C3 N1 C3 106.3(4) . 6_755
C3 N1 C3 68.95(19) 11_646 14_556
C3 N1 C3 68.95(19) 3_665 6_755
C3 N1 C3 111.05(19) 14_556 2_645
C3 N1 C3 68.9(2) 3_665 .
C3 N1 C3 73.7(4) 11_646 2_645
C3 N1 C3 68.9(2) 2_645 6_755
C3 N1 C3 111.05(19) 10_666 .
C3 N1 C3 68.95(19) 2_645 .
C3 N1 C3 68.9(2) 10_666 14_556
C3 N1 C3 106.3(4) 2_645 3_665
C3 N1 C3 106.3(4) 14_556 9_756
C3 N1 C3 73.7(4) 9_756 6_755
C3 N1 C3 180.0 11_646 3_665
C3 N1 C3 180.0 9_756 .
C3 N1 C3 68.9(2) 11_646 9_756
C3 N1 C3 111.05(19) 9_756 3_665
C3 N1 C3 111.1(2) 10_666 6_755
C3 N1 C3 111.1(2) 9_756 2_645
C3 N1 C3 73.7(4) 10_666 3_665
C3 N1 C3 180.0 14_556 6_755
C3 N1 C3 68.95(19) 10_666 9_756
C3 N1 C3 73.7(4) 14_556 .
C3 N1 C3 106.3(4) 10_666 11_646
C3 N1 C3 111.1(2) 14_556 3_665
C3 N1 C3 111.05(19) 11_646 6_755
O1 C1 S1 125.1(3) . .
S1a C1 O1a 126.2(3) . .
C3 C4 C3 68.8(4) 14_556 .
H4a C4 C3 97(4) . .
H4a C4 C3 97(4) . 14_556
H4b C4 C3 96(3) . .
H4b C4 C3 96(3) . 14_556
H4b C4 H4a 165(6) . .
H4c C4 C3 93(4) 14_556 .
H4c C4 C3 93(4) . 14_556
H4c C4 C3 161(4) 14_556 14_556
H4c C4 C3 161(4) . .
H4c C4 H4a 80(4) 14_556 .
H4c C4 H4a 80(4) . .
H4c C4 H4b 91(4) . .
H4c C4 H4b 91(4) 14_556 .
H4c C4 H4c 105(7) . 14_556
H2a C2 C1 109.5 . .
H2b C2 C1 109.5 . .
H2b C2 H2a 109.5 . .
H2c C2 C1 109.5 . .
H2c C2 H2a 109.5 . .
H2c C2 H2b 109.5 . .
C4 C3 N1 108.8(3) . 6_755
C3 C3 N1 55.53(8) 2_645 6_755
C3 C3 N1 53.17(19) 14_556 6_755
C3 C3 N1 55.53(9) 3_665 6_755
C3 C3 C4 125.4(4) 3_665 .
C3 C3 C4 55.61(18) 14_556 .
C3 C3 C4 126.0(4) 2_645 .
H3 C3 N1 96.0(18) 3_665 6_755
H3 C3 N1 95.5(18) . 6_755
H3 C3 C4 117.5(18) . .
H3 C3 C4 116.5(18) 3_665 .
H3 C3 C3 116.1(18) . 3_665
H3 C3 C3 40.5(18) 3_665 3_665
C1 O1 Yb1 151.3(3) . 5_655
C1 O1a Yb1 146.7(3) . 5_655
C1 S1a Pt1 107.6(2) . 6_665

loop_
_geom_bond_atom_site_label_1
_geom_bond_atom_site_label_2
_geom_bond_distance
_geom_bond_site_symmetry_2
Yb1 O1 2.364(5) 5_655
Yb1 O1 2.364(5) 4_565
Yb1 O1 2.364(5) 7
Yb1 O1 2.364(5) .
Yb1 O1 2.364(5) 6_665
Yb1 O1 2.364(5) 2_655
Yb1 O1 2.364(5) 3_565
Yb1 O1 2.364(5) 8_665
Yb1 O1a 2.300(4) 5_655
Yb1 O1a 2.300(4) 4_565
Yb1 O1a 2.300(4) 8_665
Yb1 O1a 2.300(4) .
Yb1 O1a 2.300(4) 6_665
Yb1 O1a 2.300(4) 2_655
Yb1 O1a 2.300(4) 3_565
Yb1 O1a 2.300(4) 7
Pt1 S1 2.317(4) 2_655
Pt1 S1 2.317(4) .
Pt1 S1 2.317(4) 6_665
Pt1 S1 2.317(4) 3_565
Pt1 S1a 2.295(4) .
Pt1 S1a 2.295(4) 3_565
Pt1 S1a 2.295(4) 6_665
Pt1 S1a 2.295(4) 2_655
S1 C1 1.759(5) .
N1 C3 1.522(5) 9_756
N1 C3 1.522(5) 11_646
N1 C3 1.522(5) .
N1 C3 1.522(5) 14_556
N1 C3 1.522(5) 3_665
N1 C3 1.522(5) 10_666
N1 C3 1.522(5) 2_645
N1 C3 1.522(5) 6_755
C1 C2 1.510(4) .
C1 O1 1.205(5) .
C1 O1a 1.310(5) .
C1 S1a 1.636(5) .
C4 C3 1.616(6) 14_556
C4 C3 1.616(6) .
C4 H4a 0.948(19) .
C4 H4b 0.947(19) .
C4 H4c 0.958(19) 14_556
C4 H4c 0.958(19) .
C2 H2a 0.9800 .
C2 H2b 0.9800 .
C2 H2c 0.9800 .
C3 C3 1.723(7) 3_665
C3 C3 1.723(7) 2_645
C3 C3 1.825(10) 14_556
C3 H3 1.12(3) 3_665
C3 H3 1.13(3) .

loop_
_restr_distance_atom_site_label_1
_restr_distance_atom_site_label_2
_restr_distance_site_symmetry_2
_restr_distance_target
_restr_distance_target_weight_param
_restr_distance_diff
C4 H4a 1 0.9600 0.0200 0.0124
C4 H4b 1 0.9600 0.0200 0.0129
C4 H4c 1 0.9600 0.0200 0.0018
